data_2202388
loop_
_publ_author_name
'Meyer, Gerd'
'Cesur, Nazife'
'Bremm, Stephan'

_publ_section_title
;
 Tetraamminehexabromodiscandium(III)
;
_journal_issue 11
_journal_name_full 'Acta Crystallographica Section E'
_journal_page_first i142
_journal_page_last i144
_journal_paper_doi 10.1107/S1600536803021524
_journal_volume 59
_journal_year 2003
_chemical_formula_iupac '[Sc2 Br6 (N H3)4]'
_chemical_formula_moiety 'Br6 H12 N4 Sc2'
_chemical_formula_structural '[Sc2 Br6 (N H3)4]'
_chemical_formula_sum 'Br6 H12 N4 Sc2'
_chemical_formula_weight 637.52
_chemical_name_systematic
;
Tetraamminehexabromodiscandium(III)
;
_space_group_IT_number 2
_symmetry_cell_setting triclinic
_symmetry_space_group_name_Hall '-P 1'
_symmetry_space_group_name_H-M 'P -1'
_atom_sites_solution_hydrogens geom
_atom_sites_solution_primary direct
_atom_sites_solution_secondary difmap
_audit_creation_method SHELXL97
_cell_angle_alpha 105.39(2)
_cell_angle_beta 90.76(2)
_cell_angle_gamma 109.85(2)
_cell_formula_units_Z 2
_cell_length_a 7.211(2)
_cell_length_b 10.157(3)
_cell_length_c 11.350(3)
_cell_measurement_reflns_used 2678
_cell_measurement_temperature 293(2)
_cell_measurement_theta_max 29.65
_cell_measurement_theta_min 1.87
_cell_volume 749.0(4)
_computing_cell_refinement X-AREA
_computing_data_collection 'X-AREA (Stoe & Cie, 2002)'
_computing_data_reduction X-AREA
_computing_molecular_graphics 'DIAMOND (Brandenburg, 1996)'
_computing_publication_material SHELXL97
_computing_structure_refinement 'SHELXL97 (Sheldrick, 1997)'
_computing_structure_solution 'SIR92 (Altomare et al., 1993)'
_diffrn_ambient_temperature 293(2)
_diffrn_detector_area_resol_mean 'not measured'
_diffrn_measured_fraction_theta_full 0.998
_diffrn_measured_fraction_theta_max 0.998
_diffrn_measurement_device_type 'Stoe IPDS II'
_diffrn_measurement_method '\w and \f'
_diffrn_radiation_monochromator graphite
_diffrn_radiation_source 'fine-focus sealed tube'
_diffrn_radiation_type MoK\a
_diffrn_radiation_wavelength 0.71073
_diffrn_reflns_av_R_equivalents 0.077
_diffrn_reflns_av_sigmaI/netI 0.141
_diffrn_reflns_limit_h_max 8
_diffrn_reflns_limit_h_min -8
_diffrn_reflns_limit_k_max 12
_diffrn_reflns_limit_k_min -12
_diffrn_reflns_limit_l_max 13
_diffrn_reflns_limit_l_min -13
_diffrn_reflns_number 6953
_diffrn_reflns_theta_full 26.00
_diffrn_reflns_theta_max 26.00
_diffrn_reflns_theta_min 1.87
_diffrn_standards_decay_% 'not measured'
_diffrn_standards_interval_count 'not measured'
_diffrn_standards_interval_time 'not measured'
_diffrn_standards_number 'not measured'
_exptl_absorpt_coefficient_mu 16.878
_exptl_absorpt_correction_T_max 0.148
_exptl_absorpt_correction_T_min 0.100
_exptl_absorpt_correction_type numerical
_exptl_absorpt_process_details
;
the absorption correction (X-RED; Stoe & Cie, 2001) was performed after
optimizing the crystal shape using X-SHAPE (Stoe & Cie, 1999)
;
_exptl_crystal_colour colourless
_exptl_crystal_density_diffrn 2.827
_exptl_crystal_density_meas ?
_exptl_crystal_density_method 'not measured'
_exptl_crystal_description column
_exptl_crystal_F_000 584
_exptl_crystal_size_max 0.2
_exptl_crystal_size_mid 0.1
_exptl_crystal_size_min 0.1
_refine_diff_density_max 0.66
_refine_diff_density_min -0.70
_refine_ls_extinction_coef 0.00190(15)
_refine_ls_extinction_expression Fc^*^=kFc[1+0.001xFc^2^\l^3^/sin(2\q)]^-1/4^
_refine_ls_extinction_method 'SHELXL97 (Sheldrick, 1997)'
_refine_ls_goodness_of_fit_ref 0.700
_refine_ls_hydrogen_treatment constr
_refine_ls_matrix_type full
_refine_ls_number_parameters 111
_refine_ls_number_reflns 2938
_refine_ls_number_restraints 0
_refine_ls_restrained_S_all 0.700
_refine_ls_R_factor_all 0.118
_refine_ls_R_factor_gt 0.039
_refine_ls_shift/su_max 0.000
_refine_ls_shift/su_mean 0.000
_refine_ls_structure_factor_coef Fsqd
_refine_ls_weighting_details 'calc w = 1/[\s^2^(Fo^2^)+(0.0201P)^2^] where P=(Fo^2^+2Fc^2^)/3'
_refine_ls_weighting_scheme calc
_refine_ls_wR_factor_gt 0.066
_refine_ls_wR_factor_ref 0.081
_reflns_number_gt 1237
_reflns_number_total 2938
_reflns_threshold_expression I>2s(I)
_cod_data_source_file bt6359.cif
_cod_data_source_block I
_cod_depositor_comments
;
The following automatic conversions were performed:

'_chemical_melting_point' value 'unknown' was changed to '?' - the
value is undefined or not given.

Automatic conversion script
Id: cif_fix_values 1646 2011-03-28 12:23:43Z adriana 

The following automatic conversions were performed:

'_chemical_melting_point' value 'unknown' was changed to '?' - the
value is undefined or not given.

Automatic conversion script
Id: cif_fix_values 1715 2011-07-08 13:25:40Z adriana 

The following automatic conversions were performed:

'_exptl_crystal_density_meas' value 'not measured' was changed to '?'
- the value is perceived as not measured.

Automatic conversion script
Id: cif_fix_values 3008 2015-01-20 13:52:24Z robertas 
;
_cod_database_code 2202388
_cod_database_fobs_code 2202388

loop_
_symmetry_equiv_pos_as_xyz
'x, y, z'
'-x, -y, -z'

loop_
_atom_site_label
_atom_site_fract_x
_atom_site_fract_y
_atom_site_fract_z
_atom_site_U_iso_or_equiv
_atom_site_adp_type
_atom_site_calc_flag
_atom_site_refinement_flags
_atom_site_occupancy
_atom_site_disorder_assembly
_atom_site_disorder_group
_atom_site_type_symbol
Br21 0.1258(2) 0.40251(16) 0.34540(12) 0.0546(4) Uani d . 1 . . Br
Br11 -0.14637(19) -0.42322(15) 0.13769(11) 0.0521(4) Uani d . 1 . . Br
Br1 -0.0130(2) -0.01176(15) 0.24330(12) 0.0481(3) Uani d . 1 . . Br
Br2 0.5115(2) 0.02968(14) 0.25850(12) 0.0486(4) Uani d . 1 . . Br
Br23 0.33607(19) 0.22062(15) 0.53367(11) 0.0511(4) Uani d . 1 . . Br
Br22 0.3424(2) 0.22896(17) 0.07698(11) 0.0558(4) Uani d . 1 . . Br
Sc1 0.1727(3) -0.2021(3) 0.1969(2) 0.0415(5) Uani d . 1 . . Sc
Sc2 0.3187(3) 0.2260(3) 0.3042(2) 0.0394(5) Uani d . 1 . . Sc
N13 0.1770(14) -0.1951(11) 0.3998(8) 0.052(3) Uani d . 1 . . N
H13A 0.2940 -0.1334 0.4400 0.117(16) Uiso calc R 1 . . H
H13B 0.1576 -0.2840 0.4066 0.117(16) Uiso calc R 1 . . H
H13C 0.0812 -0.1653 0.4317 0.117(16) Uiso calc R 1 . . H
N11 0.1814(14) -0.1890(11) 0.0005(8) 0.051(3) Uani d . 1 . . N
H11A 0.3022 -0.1796 -0.0215 0.117(16) Uiso calc R 1 . . H
H11B 0.1524 -0.1121 -0.0047 0.117(16) Uiso calc R 1 . . H
H11C 0.0930 -0.2701 -0.0494 0.117(16) Uiso calc R 1 . . H
N21 0.6158(15) 0.3995(11) 0.3506(9) 0.052(3) Uani d . 1 . . N
H21A 0.6266 0.4603 0.3051 0.117(16) Uiso calc R 1 . . H
H21B 0.7083 0.3593 0.3356 0.117(16) Uiso calc R 1 . . H
H21C 0.6320 0.4487 0.4299 0.117(16) Uiso calc R 1 . . H
N12 0.3669(15) -0.3404(11) 0.1667(8) 0.053(3) Uani d . 1 . . N
H12A 0.2912 -0.4341 0.1522 0.117(16) Uiso calc R 1 . . H
H12B 0.4524 -0.3132 0.2335 0.117(16) Uiso calc R 1 . . H
H12C 0.4334 -0.3283 0.1025 0.117(16) Uiso calc R 1 . . H

loop_
_atom_site_aniso_label
_atom_site_aniso_U_11
_atom_site_aniso_U_22
_atom_site_aniso_U_33
_atom_site_aniso_U_12
_atom_site_aniso_U_13
_atom_site_aniso_U_23
Br21 0.0542(9) 0.0524(9) 0.0616(8) 0.0289(7) 0.0031(6) 0.0107(7)
Br11 0.0482(8) 0.0467(8) 0.0525(7) 0.0078(7) 0.0048(6) 0.0116(6)
Br1 0.0359(6) 0.0443(8) 0.0604(8) 0.0142(6) 0.0044(5) 0.0090(6)
Br2 0.0362(6) 0.0433(8) 0.0626(8) 0.0160(6) 0.0046(5) 0.0068(6)
Br23 0.0578(8) 0.0577(9) 0.0392(6) 0.0215(7) 0.0062(6) 0.0148(6)
Br22 0.0556(8) 0.0706(10) 0.0404(7) 0.0194(7) 0.0068(6) 0.0185(6)
Sc1 0.0406(12) 0.0385(13) 0.0446(10) 0.0144(10) 0.0057(9) 0.0101(10)
Sc2 0.0378(11) 0.0396(13) 0.0396(10) 0.0141(10) 0.0045(8) 0.0090(9)
N13 0.044(6) 0.059(7) 0.054(6) 0.017(5) 0.006(5) 0.019(5)
N11 0.050(6) 0.049(7) 0.047(6) 0.012(5) 0.004(4) 0.010(5)
N21 0.052(7) 0.047(6) 0.054(6) 0.014(5) 0.012(5) 0.011(5)
N12 0.067(7) 0.045(6) 0.058(6) 0.035(5) 0.013(5) 0.013(5)

loop_
_atom_type_symbol
_atom_type_description
_atom_type_scat_dispersion_real
_atom_type_scat_dispersion_imag
_atom_type_scat_source
N N 0.0061 0.0033 'International Tables Vol C Tables 4.2.6.8 and 6.1.1.4'
H H 0.0000 0.0000 'International Tables Vol C Tables 4.2.6.8 and 6.1.1.4'
Br Br -0.2901 2.4595 'International Tables Vol C Tables 4.2.6.8 and 6.1.1.4'
Sc Sc 0.2519 0.3716 'International Tables Vol C Tables 4.2.6.8 and 6.1.1.4'

loop_
_geom_angle_atom_site_label_1
_geom_angle_atom_site_label_2
_geom_angle_atom_site_label_3
_geom_angle
_geom_angle_publ_flag
Sc1 Br1 Sc2 95.35(9) yes
Sc1 Br2 Sc2 93.25(8) yes
N11 Sc1 N12 91.6(4) yes
N11 Sc1 N13 175.3(4) yes
N12 Sc1 N13 90.5(3) yes
N11 Sc1 Br11 91.6(3) yes
N12 Sc1 Br11 93.2(3) yes
N13 Sc1 Br11 92.4(3) yes
N11 Sc1 Br1 89.0(3) yes
N12 Sc1 Br1 172.8(3) yes
N13 Sc1 Br1 88.4(3) yes
Br11 Sc1 Br1 93.95(9) yes
N11 Sc1 Br2 88.2(3) yes
N12 Sc1 Br2 86.3(3) yes
N13 Sc1 Br2 87.7(3) yes
Br11 Sc1 Br2 179.43(12) yes
Br1 Sc1 Br2 86.61(9) yes
N21 Sc2 Br21 95.2(3) yes
N21 Sc2 Br22 87.9(3) yes
Br21 Sc2 Br22 92.64(9) yes
N21 Sc2 Br23 87.8(3) yes
Br21 Sc2 Br23 92.89(8) yes
Br22 Sc2 Br23 173.27(10) yes
N21 Sc2 Br1 171.6(3) yes
Br21 Sc2 Br1 93.17(9) yes
Br22 Sc2 Br1 92.17(9) yes
Br23 Sc2 Br1 91.35(9) yes
N21 Sc2 Br2 86.8(3) yes
Br21 Sc2 Br2 177.95(11) yes
Br22 Sc2 Br2 87.55(8) yes
Br23 Sc2 Br2 87.06(8) yes
Br1 Sc2 Br2 84.79(9) yes
Sc1 N13 H13A 109.5 no
Sc1 N13 H13B 109.5 no
H13A N13 H13B 109.5 no
Sc1 N13 H13C 109.5 no
H13A N13 H13C 109.5 no
H13B N13 H13C 109.5 no
Sc1 N11 H11A 109.5 no
Sc1 N11 H11B 109.5 no
H11A N11 H11B 109.5 no
Sc1 N11 H11C 109.5 no
H11A N11 H11C 109.5 no
H11B N11 H11C 109.5 no
Sc2 N21 H21A 109.5 no
Sc2 N21 H21B 109.5 no
H21A N21 H21B 109.5 no
Sc2 N21 H21C 109.5 no
H21A N21 H21C 109.5 no
H21B N21 H21C 109.5 no
Sc1 N12 H12A 109.5 no
Sc1 N12 H12B 109.5 no
H12A N12 H12B 109.5 no
Sc1 N12 H12C 109.5 no
H12A N12 H12C 109.5 no
H12B N12 H12C 109.5 no

loop_
_geom_bond_atom_site_label_1
_geom_bond_atom_site_label_2
_geom_bond_site_symmetry_2
_geom_bond_distance
_geom_bond_publ_flag
Br21 Sc2 . 2.575(3) yes
Br11 Sc1 . 2.538(3) yes
Br1 Sc1 . 2.654(3) yes
Br1 Sc2 . 2.679(3) yes
Br2 Sc1 . 2.679(3) yes
Br2 Sc2 . 2.745(3) yes
Br23 Sc2 . 2.622(3) yes
Br22 Sc2 . 2.594(3) yes
Sc1 N11 . 2.269(9) yes
Sc1 N12 . 2.269(9) yes
Sc1 N13 . 2.284(10) yes
Sc2 N21 . 2.211(10) yes
N13 H13A . 0.8900 no
N13 H13B . 0.8900 no
N13 H13C . 0.8900 no
N11 H11A . 0.8900 no
N11 H11B . 0.8900 no
N11 H11C . 0.8900 no
N21 H21A . 0.8900 no
N21 H21B . 0.8900 no
N21 H21C . 0.8900 no
N12 H12A . 0.8900 no
N12 H12B . 0.8900 no
N12 H12C . 0.8900 no

loop_
_geom_hbond_atom_site_label_D
_geom_hbond_atom_site_label_H
_geom_hbond_atom_site_label_A
_geom_hbond_site_symmetry_A
_geom_hbond_distance_DH
_geom_hbond_distance_HA
_geom_hbond_distance_DA
_geom_hbond_angle_DHA
_geom_hbond_publ_flag
N13 H13A Br23 2_656 0.89 3.12 3.690(10) 124.1 yes
N13 H13B Br21 1_545 0.89 3.00 3.854(11) 161.3 yes
N13 H13C Br23 2_556 0.89 2.92 3.722(9) 150.9 yes
N11 H11A Br22 2_655 0.89 2.82 3.684(9) 163.3 yes
N11 H11B Br22 . 0.89 3.13 3.846(11) 139.4 yes
N21 H21A Br11 1_665 0.89 2.77 3.514(10) 142.5 yes
N21 H21B Br21 1_655 0.89 2.89 3.669(10) 147.5 yes
N21 H21C Br21 2_666 0.89 2.81 3.609(10) 150.5 yes
N12 H12A Br21 1_545 0.89 3.11 3.712(10) 127.2 yes
N12 H12B Br23 2_656 0.89 2.79 3.671(10) 169.7 yes
N12 H12C Br22 2_655 0.89 2.80 3.678(9) 168.2 yes
